data_2213858
loop_
_publ_author_name
'Zhang, Ling'
'Yu, Jian'

_publ_section_title <i>catena</i>-Poly[[dichloridonickel(II)]-\m-1,2-di-4-pyridylethane-\k^2^<i>N</i>:<i>N</i>']
_journal_coeditor_code IS2165
_journal_issue 6
_journal_name_full 'Acta Crystallographica Section E'
_journal_page_first m1759
_journal_page_last m1759
_journal_paper_doi 10.1107/S1600536807024324
_journal_volume 63
_journal_year 2007
_chemical_formula_iupac '[Ni Cl2 (C12 H12 N2)]'
_chemical_formula_moiety 'C12 H12 Cl2 N2 Ni'
_chemical_formula_sum 'C12 H12 Cl2 N2 Ni'
_chemical_formula_weight 313.85
_chemical_name_systematic
;
<i>catena</i>-Poly[[dichloridonickel(II)]-\m-1,2-di-4-pyridylethane-
\k^2^N:N']
;
_space_group_IT_number 2
_symmetry_cell_setting triclinic
_symmetry_space_group_name_Hall '-P 1'
_symmetry_space_group_name_H-M 'P -1'
_atom_sites_solution_hydrogens geom
_atom_sites_solution_primary direct
_atom_sites_solution_secondary difmap
_audit_creation_method SHELXL-97
_cell_angle_alpha 87.988(5)
_cell_angle_beta 84.165(5)
_cell_angle_gamma 84.475(5)
_cell_formula_units_Z 2
_cell_length_a 5.3979(17)
_cell_length_b 8.806(3)
_cell_length_c 14.018(4)
_cell_measurement_reflns_used 1592
_cell_measurement_temperature 298(2)
_cell_measurement_theta_max 25.53
_cell_measurement_theta_min 2.713
_cell_volume 659.6(4)
_computing_cell_refinement 'SAINT (Bruker, 1999)'
_computing_data_collection 'SMART (Bruker,1998)'
_computing_data_reduction SAINT
_computing_molecular_graphics 'SHELXTL (Bruker, 1998)'
_computing_publication_material SHELXTL
_computing_structure_refinement 'SHELXL97 (Sheldrick, 1997)'
_computing_structure_solution 'SHELXS97 (Sheldrick, 1997)'
_diffrn_ambient_temperature 298(2)
_diffrn_detector_area_resol_mean none
_diffrn_measured_fraction_theta_full 0.976
_diffrn_measured_fraction_theta_max 0.976
_diffrn_measurement_device_type 'Bruker APEXII area-detector diffractometer'
_diffrn_measurement_method '\f and \w scan'
_diffrn_radiation_monochromator graphite
_diffrn_radiation_source 'fine-focus sealed tube'
_diffrn_radiation_type MoK\a
_diffrn_radiation_wavelength 0.71073
_diffrn_reflns_av_R_equivalents 0.0219
_diffrn_reflns_av_sigmaI/netI 0.0392
_diffrn_reflns_limit_h_max 6
_diffrn_reflns_limit_h_min -4
_diffrn_reflns_limit_k_max 10
_diffrn_reflns_limit_k_min -9
_diffrn_reflns_limit_l_max 16
_diffrn_reflns_limit_l_min -16
_diffrn_reflns_number 3306
_diffrn_reflns_theta_full 25.10
_diffrn_reflns_theta_max 25.10
_diffrn_reflns_theta_min 1.46
_diffrn_standards_interval_count 0
_diffrn_standards_interval_time 0
_diffrn_standards_number 0
_exptl_absorpt_coefficient_mu 1.853
_exptl_absorpt_correction_T_max 0.574
_exptl_absorpt_correction_T_min 0.511
_exptl_absorpt_correction_type multi-scan
_exptl_absorpt_process_details '(<i>SADABS</i>; Sheldrick, 1996)'
_exptl_crystal_colour green
_exptl_crystal_density_diffrn 1.580
_exptl_crystal_density_method 'not measured'
_exptl_crystal_description block
_exptl_crystal_F_000 320
_exptl_crystal_size_max 0.38
_exptl_crystal_size_mid 0.30
_exptl_crystal_size_min 0.30
_refine_diff_density_max 0.978
_refine_diff_density_min -1.044
_refine_ls_extinction_method none
_refine_ls_goodness_of_fit_ref 1.040
_refine_ls_hydrogen_treatment constr
_refine_ls_matrix_type full
_refine_ls_number_parameters 154
_refine_ls_number_reflns 2297
_refine_ls_number_restraints 0
_refine_ls_restrained_S_all 1.040
_refine_ls_R_factor_all 0.0569
_refine_ls_R_factor_gt 0.0501
_refine_ls_shift/su_max 0.000
_refine_ls_shift/su_mean 0.000
_refine_ls_structure_factor_coef Fsqd
_refine_ls_weighting_details 'calc w=1/[\s^2^(Fo^2^)+(0.1008P)^2^+0.3P] where P=(Fo^2^+2Fc^2^)/3'
_refine_ls_weighting_scheme calc
_refine_ls_wR_factor_gt 0.1395
_refine_ls_wR_factor_ref 0.1442
_reflns_number_gt 1942
_reflns_number_total 2297
_reflns_threshold_expression I>2\s(I)
_cod_data_source_file is2165.cif
_cod_data_source_block I
_cod_database_code 2213858
_cod_database_fobs_code 2213858

loop_
_symmetry_equiv_pos_as_xyz
'x, y, z'
'-x, -y, -z'

loop_
_atom_site_type_symbol
_atom_site_label
_atom_site_fract_x
_atom_site_fract_y
_atom_site_fract_z
_atom_site_U_iso_or_equiv
_atom_site_adp_type
_atom_site_calc_flag
_atom_site_refinement_flags
_atom_site_occupancy
Ni Ni1 0.88487(9) 0.54655(5) 0.74751(3) 0.0401(2) Uani d . 1
Cl Cl1 1.0080(2) 0.70646(11) 0.62712(7) 0.0507(3) Uani d . 1
Cl Cl2 1.1490(2) 0.42178(12) 0.84309(7) 0.0505(3) Uani d . 1
N N1 0.7275(6) 0.3808(3) 0.6836(2) 0.0379(7) Uani d . 1
N N2 0.6308(6) 0.6763(4) 0.8355(2) 0.0397(7) Uani d . 1
C C1 0.5435(8) 0.4129(4) 0.6284(3) 0.0431(9) Uani d . 1
H H1 0.4844 0.5148 0.6205 0.052 Uiso calc R 1
C C2 0.4336(8) 0.3063(5) 0.5819(3) 0.0460(10) Uani d . 1
H H2 0.3057 0.3359 0.5435 0.055 Uiso calc R 1
C C3 0.5183(8) 0.1532(5) 0.5935(3) 0.0442(9) Uani d . 1
C C4 0.7074(9) 0.1187(5) 0.6504(3) 0.0541(11) Uani d . 1
H H4 0.7696 0.0175 0.6592 0.065 Uiso calc R 1
C C5 0.8075(9) 0.2329(5) 0.6952(3) 0.0491(10) Uani d . 1
H H5 0.9343 0.2062 0.7346 0.059 Uiso calc R 1
C C6 0.4100(9) 0.0308(5) 0.5416(3) 0.0517(11) Uani d . 1
H H6A 0.2548 0.0729 0.5177 0.062 Uiso calc R 1
H H6B 0.3724 -0.0523 0.5864 0.062 Uiso calc R 1
C C7 0.4599(9) 0.7752(5) 0.7981(3) 0.0536(11) Uani d . 1
H H7 0.4614 0.7852 0.7317 0.064 Uiso calc R 1
C C8 0.2811(9) 0.8629(6) 0.8555(3) 0.0604(13) Uani d . 1
H H8 0.1651 0.9306 0.8274 0.072 Uiso calc R 1
C C9 0.2740(8) 0.8505(5) 0.9545(3) 0.0481(10) Uani d . 1
C C10 0.4500(9) 0.7474(5) 0.9904(3) 0.0551(11) Uani d . 1
H H10 0.4521 0.7342 1.0565 0.066 Uiso calc R 1
C C11 0.6215(9) 0.6641(5) 0.9308(3) 0.0497(10) Uani d . 1
H H11 0.7379 0.5953 0.9578 0.060 Uiso calc R 1
C C12 0.0849(9) 0.9404(5) 1.0231(3) 0.0575(12) Uani d . 1
H H12A -0.0171 0.8695 1.0596 0.069 Uiso calc R 1
H H12B 0.1743 0.9897 1.0681 0.069 Uiso calc R 1

loop_
_atom_site_aniso_label
_atom_site_aniso_U_11
_atom_site_aniso_U_22
_atom_site_aniso_U_33
_atom_site_aniso_U_12
_atom_site_aniso_U_13
_atom_site_aniso_U_23
Ni1 0.0508(4) 0.0359(3) 0.0341(3) -0.0033(2) -0.0084(2) -0.0001(2)
Cl1 0.0616(7) 0.0437(6) 0.0459(6) -0.0056(5) -0.0051(5) 0.0136(4)
Cl2 0.0571(7) 0.0537(6) 0.0419(6) -0.0005(5) -0.0174(4) 0.0064(4)
N1 0.0468(18) 0.0331(17) 0.0346(16) -0.0041(13) -0.0069(13) -0.0018(13)
N2 0.0473(18) 0.0357(17) 0.0371(17) -0.0009(14) -0.0109(14) -0.0021(13)
C1 0.053(2) 0.033(2) 0.043(2) -0.0005(17) -0.0095(18) 0.0001(17)
C2 0.052(2) 0.046(2) 0.042(2) -0.0053(18) -0.0135(18) -0.0006(18)
C3 0.054(2) 0.043(2) 0.037(2) -0.0115(18) -0.0039(17) -0.0038(17)
C4 0.073(3) 0.032(2) 0.060(3) -0.004(2) -0.018(2) -0.001(2)
C5 0.061(3) 0.037(2) 0.053(2) -0.0020(18) -0.022(2) -0.0007(18)
C6 0.064(3) 0.048(2) 0.046(2) -0.018(2) -0.007(2) -0.0066(19)
C7 0.067(3) 0.057(3) 0.034(2) 0.012(2) -0.0090(19) 0.0016(19)
C8 0.064(3) 0.064(3) 0.048(3) 0.022(2) -0.008(2) 0.005(2)
C9 0.056(3) 0.045(2) 0.041(2) 0.0023(19) -0.0028(18) -0.0019(18)
C10 0.068(3) 0.060(3) 0.035(2) 0.011(2) -0.0083(19) -0.0005(19)
C11 0.059(3) 0.048(2) 0.041(2) 0.0075(19) -0.0082(19) -0.0005(18)
C12 0.066(3) 0.058(3) 0.044(2) 0.012(2) -0.001(2) 0.001(2)

loop_
_atom_type_symbol
_atom_type_description
_atom_type_scat_dispersion_real
_atom_type_scat_dispersion_imag
_atom_type_scat_source
C C 0.0033 0.0016 'International Tables Vol C Tables 4.2.6.8 and 6.1.1.4'
H H 0.0000 0.0000 'International Tables Vol C Tables 4.2.6.8 and 6.1.1.4'
N N 0.0061 0.0033 'International Tables Vol C Tables 4.2.6.8 and 6.1.1.4'
Ni Ni 0.3393 1.1124 'International Tables Vol C Tables 4.2.6.8 and 6.1.1.4'
Cl Cl 0.1484 0.1585 'International Tables Vol C Tables 4.2.6.8 and 6.1.1.4'

loop_
_geom_angle_atom_site_label_1
_geom_angle_atom_site_label_2
_geom_angle_atom_site_label_3
_geom_angle_site_symmetry_1
_geom_angle_site_symmetry_3
_geom_angle
N1 Ni1 N2 . . 112.52(13)
N1 Ni1 Cl2 . . 105.23(9)
N2 Ni1 Cl2 . . 105.99(10)
N1 Ni1 Cl1 . . 105.07(10)
N2 Ni1 Cl1 . . 104.95(10)
Cl2 Ni1 Cl1 . . 123.23(5)
C1 N1 C5 . . 116.7(3)
C1 N1 Ni1 . . 122.1(3)
C5 N1 Ni1 . . 121.2(3)
C11 N2 C7 . . 117.4(3)
C11 N2 Ni1 . . 122.4(3)
C7 N2 Ni1 . . 120.1(3)
N1 C1 C2 . . 124.7(4)
N1 C1 H1 . . 117.7
C2 C1 H1 . . 117.7
C1 C2 C3 . . 118.4(4)
C1 C2 H2 . . 120.8
C3 C2 H2 . . 120.8
C4 C3 C2 . . 117.4(4)
C4 C3 C6 . . 121.6(4)
C2 C3 C6 . . 120.9(4)
C3 C4 C5 . . 120.6(4)
C3 C4 H4 . . 119.7
C5 C4 H4 . . 119.7
N1 C5 C4 . . 122.1(4)
N1 C5 H5 . . 119.0
C4 C5 H5 . . 119.0
C3 C6 C6 . 2_656 111.6(4)
C3 C6 H6A . . 109.3
C6 C6 H6A 2_656 . 109.3
C3 C6 H6B . . 109.3
C6 C6 H6B 2_656 . 109.3
H6A C6 H6B . . 108.0
N2 C7 C8 . . 121.8(4)
N2 C7 H7 . . 119.1
C8 C7 H7 . . 119.1
C7 C8 C9 . . 120.4(4)
C7 C8 H8 . . 119.8
C9 C8 H8 . . 119.8
C10 C9 C8 . . 116.3(4)
C10 C9 C12 . . 119.4(4)
C8 C9 C12 . . 124.3(4)
C11 C10 C9 . . 120.9(4)
C11 C10 H10 . . 119.6
C9 C10 H10 . . 119.6
N2 C11 C10 . . 123.2(4)
N2 C11 H11 . . 118.4
C10 C11 H11 . . 118.4
C12 C12 C9 2_577 . 115.2(5)
C12 C12 H12A 2_577 . 108.5
C9 C12 H12A . . 108.5
C12 C12 H12B 2_577 . 108.5
C9 C12 H12B . . 108.5
H12A C12 H12B . . 107.5

loop_
_geom_bond_atom_site_label_1
_geom_bond_atom_site_label_2
_geom_bond_site_symmetry_2
_geom_bond_distance
Ni1 N1 . 2.034(3)
Ni1 N2 . 2.040(3)
Ni1 Cl2 . 2.2402(12)
Ni1 Cl1 . 2.2490(12)
N1 C1 . 1.324(5)
N1 C5 . 1.342(5)
N2 C11 . 1.333(5)
N2 C7 . 1.340(5)
C1 C2 . 1.373(6)
C1 H1 . 0.9300
C2 C3 . 1.391(6)
C2 H2 . 0.9300
C3 C4 . 1.363(6)
C3 C6 . 1.515(5)
C4 C5 . 1.384(6)
C4 H4 . 0.9300
C5 H5 . 0.9300
C6 C6 2_656 1.520(9)
C6 H6A . 0.9700
C6 H6B . 0.9700
C7 C8 . 1.385(6)
C7 H7 . 0.9300
C8 C9 . 1.386(6)
C8 H8 . 0.9300
C9 C10 . 1.371(6)
C9 C12 . 1.514(6)
C10 C11 . 1.359(6)
C10 H10 . 0.9300
C11 H11 . 0.9300
C12 C12 2_577 1.500(9)
C12 H12A . 0.9700
C12 H12B . 0.9700

loop_
_geom_torsion_atom_site_label_1
_geom_torsion_atom_site_label_2
_geom_torsion_atom_site_label_3
_geom_torsion_atom_site_label_4
_geom_torsion_site_symmetry_4
_geom_torsion
N2 Ni1 N1 C1 . 58.7(3)
Cl2 Ni1 N1 C1 . 173.7(3)
Cl1 Ni1 N1 C1 . -54.9(3)
N2 Ni1 N1 C5 . -121.7(3)
Cl2 Ni1 N1 C5 . -6.7(4)
Cl1 Ni1 N1 C5 . 124.7(3)
N1 Ni1 N2 C11 . 106.5(3)
Cl2 Ni1 N2 C11 . -8.0(4)
Cl1 Ni1 N2 C11 . -139.8(3)
N1 Ni1 N2 C7 . -71.4(4)
Cl2 Ni1 N2 C7 . 174.1(3)
Cl1 Ni1 N2 C7 . 42.3(3)
C5 N1 C1 C2 . -1.0(7)
Ni1 N1 C1 C2 . 178.6(3)
N1 C1 C2 C3 . 0.6(7)
C1 C2 C3 C4 . -0.4(6)
C1 C2 C3 C6 . -178.1(4)
C2 C3 C4 C5 . 0.7(7)
C6 C3 C4 C5 . 178.4(4)
C1 N1 C5 C4 . 1.3(7)
Ni1 N1 C5 C4 . -178.3(4)
C3 C4 C5 N1 . -1.2(8)
C4 C3 C6 C6 2_656 -72.3(7)
C2 C3 C6 C6 2_656 105.4(6)
C11 N2 C7 C8 . 0.6(7)
Ni1 N2 C7 C8 . 178.6(4)
N2 C7 C8 C9 . -0.1(8)
C7 C8 C9 C10 . -0.5(8)
C7 C8 C9 C12 . -179.5(5)
C8 C9 C10 C11 . 0.5(7)
C12 C9 C10 C11 . 179.6(5)
C7 N2 C11 C10 . -0.6(7)
Ni1 N2 C11 C10 . -178.5(4)
C9 C10 C11 N2 . 0.0(8)
C10 C9 C12 C12 2_577 174.9(6)
C8 C9 C12 C12 2_577 -6.1(9)
